data_7214743
loop_
_publ_author_name
'Wang, Shu-Ju'
'Tian, Yan-Wen'
'Xiong, Gang'
'You, Li-Xin'
'Ding, Fu'
'Guo, Mei-Yan'
'Gao, En-Jun'
'Smet, Philippe F.'
'Poelman, Dirk'
'Xiao, Lin-Jiu'
'Sun, Ya-Guang'

_publ_section_title
;
 Hydrothermal synthesis, crystal structure and properties of
 three-dimensional Co(ii)-4f heterometallic--organic frameworks
;
_journal_issue 24
_journal_name_full CrystEngComm
_journal_page_first 8689
_journal_paper_doi 10.1039/c2ce26082d
_journal_volume 14
_journal_year 2012
_chemical_formula_sum 'C18 H24 Co Dy2 N4 O24 S2'
_chemical_formula_weight 1128.46
_chemical_name_systematic
;
?
;
_space_group_IT_number 15
_symmetry_cell_setting monoclinic
_symmetry_space_group_name_Hall '-C 2yc'
_symmetry_space_group_name_H-M 'C 1 2/c 1'
_atom_sites_solution_hydrogens geom
_atom_sites_solution_primary direct
_atom_sites_solution_secondary difmap
_audit_creation_method SHELXL-97
_cell_angle_alpha 90.00
_cell_angle_beta 102.78(3)
_cell_angle_gamma 90.00
_cell_formula_units_Z 4
_cell_length_a 22.461(4)
_cell_length_b 8.7532(18)
_cell_length_c 15.471(3)
_cell_measurement_reflns_used 2618
_cell_measurement_temperature 293(2)
_cell_measurement_theta_max 25.01
_cell_measurement_theta_min 2.51
_cell_volume 2966.3(11)
_computing_cell_refinement 'Bruker XSCANS'
_computing_data_collection 'Bruker XSCANS'
_computing_data_reduction 'Bruker SHELXTL'
_computing_molecular_graphics 'Bruker SHELXTL'
_computing_publication_material 'Bruker SHELXTL'
_computing_structure_refinement 'SHELXL-97 (Sheldrick, 1997)'
_computing_structure_solution 'SHELXS-97 (Sheldrick, 1990)'
_diffrn_ambient_temperature 293(2)
_diffrn_detector_area_resol_mean 0
_diffrn_measured_fraction_theta_full 0.995
_diffrn_measured_fraction_theta_max 0.995
_diffrn_measurement_device_type 'Bruker P4'
_diffrn_measurement_method '\w scans'
_diffrn_radiation_monochromator graphite
_diffrn_radiation_source 'fine-focus sealed tube'
_diffrn_radiation_type MoK\a
_diffrn_radiation_wavelength 0.71073
_diffrn_reflns_av_R_equivalents 0.0504
_diffrn_reflns_av_sigmaI/netI 0.0381
_diffrn_reflns_limit_h_max 26
_diffrn_reflns_limit_h_min -26
_diffrn_reflns_limit_k_max 10
_diffrn_reflns_limit_k_min -10
_diffrn_reflns_limit_l_max 18
_diffrn_reflns_limit_l_min -18
_diffrn_reflns_number 11586
_diffrn_reflns_theta_full 25.01
_diffrn_reflns_theta_max 25.01
_diffrn_reflns_theta_min 2.51
_diffrn_standards_decay_% 0
_diffrn_standards_interval_count 0
_diffrn_standards_interval_time 0
_diffrn_standards_number 0
_exptl_absorpt_coefficient_mu 5.792
_exptl_absorpt_correction_T_max 0.3904
_exptl_absorpt_correction_T_min 0.3904
_exptl_absorpt_correction_type multi-scan
_exptl_absorpt_process_details SADABS
_exptl_crystal_colour 0
_exptl_crystal_density_diffrn 2.527
_exptl_crystal_density_method 'not measured'
_exptl_crystal_description 0
_exptl_crystal_F_000 2172
_exptl_crystal_size_max 0.20
_exptl_crystal_size_mid 0.20
_exptl_crystal_size_min 0.20
_refine_diff_density_max 0.752
_refine_diff_density_min -1.009
_refine_diff_density_rms 0.137
_refine_ls_extinction_method none
_refine_ls_goodness_of_fit_ref 1.004
_refine_ls_hydrogen_treatment NONE
_refine_ls_matrix_type full
_refine_ls_number_parameters 232
_refine_ls_number_reflns 2618
_refine_ls_number_restraints 0
_refine_ls_restrained_S_all 1.004
_refine_ls_R_factor_all 0.0286
_refine_ls_R_factor_gt 0.0265
_refine_ls_shift/su_max 0.003
_refine_ls_shift/su_mean 0.000
_refine_ls_structure_factor_coef Fsqd
_refine_ls_weighting_details 'calc w=1/[\s^2^(Fo^2^)+(0.0380P)^2^+0.0000P] where P=(Fo^2^+2Fc^2^)/3'
_refine_ls_weighting_scheme calc
_refine_ls_wR_factor_gt 0.0646
_refine_ls_wR_factor_ref 0.0654
_reflns_number_gt 2262
_reflns_number_total 2618
_reflns_threshold_expression >2sigma(I)
_cod_data_source_file c2ce26082d.txt
_cod_data_source_block 5
_cod_depositor_comments
;
The following automatic conversions were performed:

'_symmetry_cell_setting' value 'Monoclinic' changed to 'monoclinic'
according to
/usr/data/users/saulius/automatic-downloads/retrospective/RSC/lib/dictionaries/cif_core.dic
dictionary named 'cif_core.dic' version 2.4.2 from
2011-04-26.

'_exptl_absorpt_correction_type' value 'MULTI-SCAN'
changed to 'multi-scan' according to
/usr/data/users/saulius/automatic-downloads/retrospective/RSC/lib/dictionaries/cif_core.dic
dictionary named 'cif_core.dic' version 2.4.2 from 2011-04-26.

Automatic conversion script
Id: cif_fix_values 2281 2013-09-26 08:29:07Z andrius 
;
_cod_original_cell_volume 2966.3(10)
_cod_original_sg_symbol_H-M C2/c
_cod_database_code 7214743

loop_
_symmetry_equiv_pos_as_xyz
'x, y, z'
'-x, y, -z+1/2'
'x+1/2, y+1/2, z'
'-x+1/2, y+1/2, -z+1/2'
'-x, -y, -z'
'x, -y, z-1/2'
'-x+1/2, -y+1/2, -z'
'x+1/2, -y+1/2, z-1/2'

loop_
_atom_site_label
_atom_site_type_symbol
_atom_site_fract_x
_atom_site_fract_y
_atom_site_fract_z
_atom_site_U_iso_or_equiv
_atom_site_adp_type
_atom_site_occupancy
_atom_site_symmetry_multiplicity
_atom_site_calc_flag
_atom_site_refinement_flags
Co1 Co 0.5000 0.70534(10) 0.2500 0.0362(2) Uani 1 2 d S
S5 S 0.85029(5) 0.54534(12) 1.08636(7) 0.0315(2) Uani 1 1 d .
Dy1 Dy 0.747566(9) 0.64039(2) 0.883256(12) 0.02847(10) Uani 1 1 d .
O1 O 0.69063(16) 0.6518(3) 1.1376(2) 0.0393(8) Uani 1 1 d .
O2 O 0.70432(14) 0.6138(3) 1.0030(2) 0.0370(7) Uani 1 1 d .
O3 O 0.71370(14) 0.6837(4) 0.7234(2) 0.0426(8) Uani 1 1 d .
O4 O 0.64859(16) 0.5593(4) 0.7816(2) 0.0517(9) Uani 1 1 d .
O5 O 0.83468(13) 0.5789(4) 0.99053(19) 0.0396(7) Uani 1 1 d .
O6 O 0.83088(17) 0.3923(4) 1.1030(3) 0.0534(10) Uani 1 1 d .
O7 O 0.82017(17) 0.6549(4) 1.1345(2) 0.0471(9) Uani 1 1 d .
O8 O 0.91642(13) 0.5587(4) 1.1179(2) 0.0502(9) Uani 1 1 d .
O9 O 0.81835(15) 0.5287(4) 0.8017(2) 0.0519(9) Uani 1 1 d .
H9A H 0.8084 0.5360 0.7456 0.062 Uiso 1 1 d R
H9B H 0.8350 0.4413 0.8151 0.062 Uiso 1 1 d R
O10 O 0.74216(19) 0.3681(4) 0.8982(3) 0.0721(14) Uani 1 1 d .
H10A H 0.7520 0.3018 0.8641 0.087 Uiso 1 1 d R
H10B H 0.7196 0.3298 0.9294 0.087 Uiso 1 1 d R
O11 O 0.5000 0.4601(6) 0.2500 0.0763(18) Uani 1 2 d S
H11 H 0.4691 0.4069 0.2504 0.092 Uiso 1 1 d R
O12 O 0.40433(14) 0.7177(4) 0.2253(2) 0.0451(8) Uani 1 1 d .
H12A H 0.3831 0.6364 0.2196 0.068 Uiso 1 1 d R
H12B H 0.3913 0.7751 0.1808 0.068 Uiso 1 1 d R
O13 O 0.5000 0.9445(5) 0.2500 0.0641(17) Uani 1 2 d S
H13 H 0.5218 0.9909 0.2933 0.077 Uiso 1 1 d R
N1 N 0.50073(16) 0.7040(4) 0.3865(2) 0.0374(9) Uani 1 1 d .
N2 N 0.47887(18) 0.8152(5) 0.5048(3) 0.0419(10) Uani 1 1 d .
H2 H 0.4603 0.8707 0.5365 0.050 Uiso 1 1 d R
C1 C 0.4624(2) 0.7923(6) 0.4178(3) 0.0427(11) Uani 1 1 d .
H1 H 0.4274 0.8343 0.3823 0.051 Uiso 1 1 calc R
C2 C 0.5451(2) 0.6626(5) 0.4603(3) 0.0340(10) Uani 1 1 d .
C3 C 0.59452(19) 0.5639(5) 0.4698(3) 0.0349(10) Uani 1 1 d .
H3 H 0.6028 0.5137 0.4208 0.042 Uiso 1 1 calc R
C4 C 0.63073(19) 0.5418(5) 0.5521(3) 0.0321(9) Uani 1 1 d .
C5 C 0.6194(2) 0.6231(5) 0.6268(3) 0.0312(10) Uani 1 1 d .
C6 C 0.57006(19) 0.7187(5) 0.6185(3) 0.0361(10) Uani 1 1 d .
H6 H 0.5622 0.7720 0.6668 0.043 Uiso 1 1 calc R
C7 C 0.53265(19) 0.7322(5) 0.5349(3) 0.0341(10) Uani 1 1 d .
C8 C 0.6629(2) 0.6182(5) 0.7153(3) 0.0336(10) Uani 1 1 d .
C9 C 0.67870(19) 0.5796(5) 1.0645(3) 0.0316(9) Uani 1 1 d .

loop_
_atom_site_aniso_label
_atom_site_aniso_U_11
_atom_site_aniso_U_22
_atom_site_aniso_U_33
_atom_site_aniso_U_23
_atom_site_aniso_U_13
_atom_site_aniso_U_12
Co1 0.0389(5) 0.0340(5) 0.0317(5) 0.000 -0.0008(4) 0.000
S5 0.0289(5) 0.0337(6) 0.0303(6) 0.0041(4) 0.0032(4) 0.0016(4)
Dy1 0.03025(15) 0.02916(14) 0.02482(14) 0.00023(7) 0.00359(10) -0.00095(8)
O1 0.050(2) 0.0354(18) 0.0309(18) -0.0048(13) 0.0051(15) -0.0111(14)
O2 0.0355(17) 0.0410(17) 0.0344(17) 0.0067(13) 0.0074(14) -0.0026(14)
O3 0.0368(19) 0.057(2) 0.0336(18) -0.0027(15) 0.0063(14) -0.0026(16)
O4 0.071(2) 0.052(2) 0.0291(17) 0.0032(15) 0.0046(16) -0.0271(19)
O5 0.0379(17) 0.0488(18) 0.0304(16) 0.0033(15) 0.0036(14) 0.0052(15)
O6 0.053(2) 0.0408(19) 0.062(2) 0.0145(17) 0.0030(19) -0.0042(16)
O7 0.054(2) 0.052(2) 0.0314(18) -0.0035(14) 0.0007(16) 0.0182(16)
O8 0.0312(17) 0.078(3) 0.0370(19) 0.0178(17) -0.0020(14) 0.0005(17)
O9 0.066(2) 0.050(2) 0.0397(19) 0.0018(16) 0.0120(17) 0.0205(18)
O10 0.072(3) 0.036(2) 0.122(4) -0.003(2) 0.051(3) -0.0056(17)
O11 0.132(5) 0.034(3) 0.075(4) 0.000 0.048(4) 0.000
O12 0.0446(18) 0.0426(18) 0.0423(19) 0.0070(15) -0.0027(15) -0.0096(15)
O13 0.075(4) 0.033(3) 0.061(3) 0.000 -0.036(3) 0.000
N1 0.036(2) 0.041(2) 0.032(2) -0.0024(17) 0.0007(16) 0.0099(17)
N2 0.040(2) 0.046(2) 0.040(2) -0.0008(18) 0.0093(18) 0.0119(19)
C1 0.038(3) 0.050(3) 0.035(3) 0.002(2) -0.001(2) 0.009(2)
C2 0.036(2) 0.036(2) 0.028(2) 0.0000(18) 0.0023(19) 0.0005(19)
C3 0.040(3) 0.035(2) 0.028(2) -0.0047(18) 0.0044(19) 0.006(2)
C4 0.036(2) 0.031(2) 0.028(2) -0.0011(17) 0.0035(18) 0.0028(19)
C5 0.032(2) 0.032(2) 0.029(2) 0.0014(17) 0.0056(19) -0.0018(17)
C6 0.040(3) 0.036(2) 0.034(2) -0.0024(19) 0.012(2) 0.005(2)
C7 0.033(2) 0.034(2) 0.035(2) -0.0004(19) 0.008(2) 0.0055(19)
C8 0.042(3) 0.031(2) 0.026(2) -0.0032(18) 0.004(2) -0.0004(19)
C9 0.033(2) 0.032(2) 0.027(2) 0.0058(19) 0.0007(19) 0.0008(19)

loop_
_atom_type_symbol
_atom_type_description
_atom_type_scat_dispersion_real
_atom_type_scat_dispersion_imag
_atom_type_scat_source
C C 0.0033 0.0016 'International Tables Vol C Tables 4.2.6.8 and 6.1.1.4'
H H 0.0000 0.0000 'International Tables Vol C Tables 4.2.6.8 and 6.1.1.4'
Co Co 0.3494 0.9721 'International Tables Vol C Tables 4.2.6.8 and 6.1.1.4'
Dy Dy -0.1892 4.4098 'International Tables Vol C Tables 4.2.6.8 and 6.1.1.4'
N N 0.0061 0.0033 'International Tables Vol C Tables 4.2.6.8 and 6.1.1.4'
O O 0.0106 0.0060 'International Tables Vol C Tables 4.2.6.8 and 6.1.1.4'
S S 0.1246 0.1234 'International Tables Vol C Tables 4.2.6.8 and 6.1.1.4'

loop_
_geom_angle_atom_site_label_1
_geom_angle_atom_site_label_2
_geom_angle_atom_site_label_3
_geom_angle
_geom_angle_site_symmetry_1
_geom_angle_site_symmetry_3
O13 Co1 O12 87.05(9) . .
O13 Co1 O12 87.05(9) . 2_655
O12 Co1 O12 174.10(18) . 2_655
O13 Co1 N1 90.31(11) . .
O12 Co1 N1 87.90(14) . .
O12 Co1 N1 92.13(14) 2_655 .
O13 Co1 N1 90.31(11) . 2_655
O12 Co1 N1 92.13(14) . 2_655
O12 Co1 N1 87.90(14) 2_655 2_655
N1 Co1 N1 179.4(2) . 2_655
O13 Co1 O11 180.000(1) . .
O12 Co1 O11 92.95(9) . .
O12 Co1 O11 92.95(9) 2_655 .
N1 Co1 O11 89.69(11) . .
N1 Co1 O11 89.69(11) 2_655 .
O6 S5 O8 109.7(2) . .
O6 S5 O7 108.9(2) . .
O8 S5 O7 109.1(2) . .
O6 S5 O5 110.4(2) . .
O8 S5 O5 108.50(19) . .
O7 S5 O5 110.24(19) . .
O2 Dy1 O7 77.89(12) . 7_667
O2 Dy1 O5 80.78(11) . .
O7 Dy1 O5 133.27(12) 7_667 .
O2 Dy1 O1 123.99(11) . 7_667
O7 Dy1 O1 77.21(13) 7_667 7_667
O5 Dy1 O1 81.28(12) . 7_667
O2 Dy1 O10 77.37(14) . .
O7 Dy1 O10 136.91(13) 7_667 .
O5 Dy1 O10 75.80(14) . .
O1 Dy1 O10 145.56(13) 7_667 .
O2 Dy1 O9 145.07(11) . .
O7 Dy1 O9 136.94(12) 7_667 .
O5 Dy1 O9 74.68(11) . .
O1 Dy1 O9 76.56(11) 7_667 .
O10 Dy1 O9 72.82(13) . .
O2 Dy1 O3 137.81(11) . .
O7 Dy1 O3 73.33(12) 7_667 .
O5 Dy1 O3 141.10(11) . .
O1 Dy1 O3 78.64(11) 7_667 .
O10 Dy1 O3 103.86(14) . .
O9 Dy1 O3 68.44(11) . .
O2 Dy1 O4 90.17(11) . .
O7 Dy1 O4 71.36(12) 7_667 .
O5 Dy1 O4 149.70(12) . .
O1 Dy1 O4 126.64(11) 7_667 .
O10 Dy1 O4 74.01(13) . .
O9 Dy1 O4 98.60(12) . .
O3 Dy1 O4 51.74(11) . .
O2 Dy1 O2 75.32(11) . 7_667
O7 Dy1 O2 68.81(11) 7_667 7_667
O5 Dy1 O2 65.75(10) . 7_667
O1 Dy1 O2 48.96(10) 7_667 7_667
O10 Dy1 O2 135.55(13) . 7_667
O9 Dy1 O2 114.96(11) . 7_667
O3 Dy1 O2 119.93(10) . 7_667
O4 Dy1 O2 139.60(11) . 7_667
O2 Dy1 C8 114.33(12) . .
O7 Dy1 C8 70.12(12) 7_667 .
O5 Dy1 C8 156.00(12) . .
O1 Dy1 C8 102.79(12) 7_667 .
O10 Dy1 C8 88.99(14) . .
O9 Dy1 C8 83.20(12) . .
O3 Dy1 C8 25.89(12) . .
O4 Dy1 C8 25.85(12) . .
O2 Dy1 C8 134.30(10) 7_667 .
O2 Dy1 C9 100.07(12) . 7_667
O7 Dy1 C9 72.97(13) 7_667 7_667
O5 Dy1 C9 70.55(11) . 7_667
O1 Dy1 C9 24.30(11) 7_667 7_667
O10 Dy1 C9 146.18(13) . 7_667
O9 Dy1 C9 94.80(12) . 7_667
O3 Dy1 C9 100.20(11) . 7_667
O4 Dy1 C9 139.74(11) . 7_667
O2 Dy1 C9 24.77(10) 7_667 7_667
C8 Dy1 C9 121.39(12) . 7_667
C9 O1 Dy1 106.1(3) . 7_667
C9 O2 Dy1 171.5(3) . .
C9 O2 Dy1 83.5(3) . 7_667
Dy1 O2 Dy1 104.68(11) . 7_667
C8 O3 Dy1 95.9(3) . .
C8 O4 Dy1 92.6(3) . .
S5 O5 Dy1 137.45(19) . .
S5 O7 Dy1 143.7(2) . 7_667
Dy1 O9 H9A 116.3 . .
Dy1 O9 H9B 122.2 . .
H9A O9 H9B 108.4 . .
Dy1 O10 H10A 126.6 . .
Dy1 O10 H10B 120.0 . .
H10A O10 H10B 110.9 . .
Co1 O11 H11 123.8 . .
Co1 O12 H12A 120.2 . .
Co1 O12 H12B 109.5 . .
H12A O12 H12B 109.0 . .
Co1 O13 H13 118.9 . .
C1 N1 C2 104.9(4) . .
C1 N1 Co1 120.1(3) . .
C2 N1 Co1 132.1(3) . .
C1 N2 C7 106.6(4) . .
C1 N2 H2 126.9 . .
C7 N2 H2 126.5 . .
N1 C1 N2 113.6(4) . .
N1 C1 H1 123.2 . .
N2 C1 H1 123.2 . .
N1 C2 C7 109.2(4) . .
N1 C2 C3 131.4(4) . .
C7 C2 C3 119.3(4) . .
C4 C3 C2 119.0(4) . .
C4 C3 H3 120.5 . .
C2 C3 H3 120.5 . .
C3 C4 C5 120.5(4) . .
C3 C4 C9 119.0(4) . 6_565
C5 C4 C9 120.2(4) . 6_565
C6 C5 C4 120.9(4) . .
C6 C5 C8 117.0(4) . .
C4 C5 C8 121.9(4) . .
C5 C6 C7 116.8(4) . .
C5 C6 H6 121.6 . .
C7 C6 H6 121.6 . .
C6 C7 C2 123.2(4) . .
C6 C7 N2 131.1(4) . .
C2 C7 N2 105.6(4) . .
O4 C8 O3 119.8(4) . .
O4 C8 C5 121.8(4) . .
O3 C8 C5 118.2(4) . .
O4 C8 Dy1 61.6(2) . .
O3 C8 Dy1 58.2(2) . .
C5 C8 Dy1 174.4(3) . .
O2 C9 O1 121.0(4) . .
O2 C9 C4 120.8(4) . 6_566
O1 C9 C4 118.1(4) . 6_566
O2 C9 Dy1 71.8(2) . 7_667
O1 C9 Dy1 49.6(2) . 7_667
C4 C9 Dy1 164.7(3) 6_566 7_667

loop_
_geom_bond_atom_site_label_1
_geom_bond_atom_site_label_2
_geom_bond_distance
_geom_bond_site_symmetry_2
Co1 O13 2.093(5) .
Co1 O12 2.100(3) .
Co1 O12 2.100(3) 2_655
Co1 N1 2.108(4) .
Co1 N1 2.108(4) 2_655
Co1 O11 2.147(5) .
S5 O6 1.449(3) .
S5 O8 1.462(3) .
S5 O7 1.468(3) .
S5 O5 1.475(3) .
Dy1 O2 2.286(3) .
Dy1 O7 2.328(3) 7_667
Dy1 O5 2.332(3) .
Dy1 O1 2.353(3) 7_667
Dy1 O10 2.400(3) .
Dy1 O9 2.442(3) .
Dy1 O3 2.451(3) .
Dy1 O4 2.525(3) .
Dy1 O2 2.838(3) 7_667
Dy1 C8 2.867(5) .
Dy1 C9 2.969(4) 7_667
O1 C9 1.271(5) .
O1 Dy1 2.353(3) 7_667
O2 C9 1.252(5) .
O2 Dy1 2.838(3) 7_667
O3 C8 1.258(6) .
O4 C8 1.251(6) .
O7 Dy1 2.328(3) 7_667
O9 H9A 0.8487 .
O9 H9B 0.8567 .
O10 H10A 0.8459 .
O10 H10B 0.8425 .
O11 H11 0.8377 .
O12 H12A 0.8502 .
O12 H12B 0.8505 .
O13 H13 0.8420 .
N1 C1 1.325(6) .
N1 C2 1.387(5) .
N2 C1 1.330(6) .
N2 C7 1.398(5) .
N2 H2 0.8601 .
C1 H1 0.9300 .
C2 C7 1.388(6) .
C2 C3 1.388(6) .
C3 C4 1.364(6) .
C3 H3 0.9300 .
C4 C5 1.428(6) .
C4 C9 1.495(6) 6_565
C5 C6 1.371(6) .
C5 C8 1.496(6) .
C6 C7 1.382(6) .
C6 H6 0.9300 .
C9 C4 1.495(6) 6_566
C9 Dy1 2.969(4) 7_667

loop_
_geom_torsion_atom_site_label_1
_geom_torsion_atom_site_label_2
_geom_torsion_atom_site_label_3
_geom_torsion_atom_site_label_4
_geom_torsion
_geom_torsion_site_symmetry_1
_geom_torsion_site_symmetry_4
O7 Dy1 O2 Dy1 -70.98(12) 7_667 7_667
O5 Dy1 O2 Dy1 67.19(11) . 7_667
O1 Dy1 O2 Dy1 -5.67(16) 7_667 7_667
O10 Dy1 O2 Dy1 144.58(14) . 7_667
O9 Dy1 O2 Dy1 112.75(18) . 7_667
O3 Dy1 O2 Dy1 -118.63(15) . 7_667
O4 Dy1 O2 Dy1 -141.86(12) . 7_667
O2 Dy1 O2 Dy1 0.0 7_667 7_667
C8 Dy1 O2 Dy1 -132.37(11) . 7_667
C9 Dy1 O2 Dy1 -1.00(12) 7_667 7_667
O2 Dy1 O3 C8 -29.7(3) . .
O7 Dy1 O3 C8 -78.7(3) 7_667 .
O5 Dy1 O3 C8 141.1(3) . .
O1 Dy1 O3 C8 -158.6(3) 7_667 .
O10 Dy1 O3 C8 56.6(3) . .
O9 Dy1 O3 C8 121.5(3) . .
O4 Dy1 O3 C8 0.4(3) . .
O2 Dy1 O3 C8 -131.3(3) 7_667 .
C9 Dy1 O3 C8 -147.3(3) 7_667 .
O2 Dy1 O4 C8 159.9(3) . .
O7 Dy1 O4 C8 82.7(3) 7_667 .
O5 Dy1 O4 C8 -128.4(3) . .
O1 Dy1 O4 C8 25.5(3) 7_667 .
O10 Dy1 O4 C8 -123.3(3) . .
O9 Dy1 O4 C8 -54.1(3) . .
O3 Dy1 O4 C8 -0.4(3) . .
O2 Dy1 O4 C8 92.7(3) 7_667 .
C9 Dy1 O4 C8 54.0(4) 7_667 .
O6 S5 O5 Dy1 75.9(3) . .
O8 S5 O5 Dy1 -163.8(3) . .
O7 S5 O5 Dy1 -44.4(4) . .
O2 Dy1 O5 S5 -1.4(3) . .
O7 Dy1 O5 S5 62.2(4) 7_667 .
O1 Dy1 O5 S5 125.4(3) 7_667 .
O10 Dy1 O5 S5 -80.6(3) . .
O9 Dy1 O5 S5 -156.3(3) . .
O3 Dy1 O5 S5 -175.1(2) . .
O4 Dy1 O5 S5 -75.6(4) . .
O2 Dy1 O5 S5 76.6(3) 7_667 .
C8 Dy1 O5 S5 -132.8(3) . .
C9 Dy1 O5 S5 102.8(3) 7_667 .
O6 S5 O7 Dy1 -117.4(4) . 7_667
O8 S5 O7 Dy1 122.9(4) . 7_667
O5 S5 O7 Dy1 3.8(5) . 7_667
O13 Co1 N1 C1 47.4(4) . .
O12 Co1 N1 C1 -39.6(4) . .
O12 Co1 N1 C1 134.5(4) 2_655 .
O11 Co1 N1 C1 -132.6(4) . .
O13 Co1 N1 C2 -110.4(4) . .
O12 Co1 N1 C2 162.6(4) . .
O12 Co1 N1 C2 -23.3(4) 2_655 .
O11 Co1 N1 C2 69.6(4) . .
C2 N1 C1 N2 1.8(6) . .
Co1 N1 C1 N2 -161.3(3) . .
C7 N2 C1 N1 -1.2(6) . .
C1 N1 C2 C7 -1.7(5) . .
Co1 N1 C2 C7 158.5(3) . .
C1 N1 C2 C3 175.3(5) . .
Co1 N1 C2 C3 -24.6(8) . .
N1 C2 C3 C4 -178.7(5) . .
C7 C2 C3 C4 -2.0(7) . .
C2 C3 C4 C5 -2.3(7) . .
C2 C3 C4 C9 171.9(4) . 6_565
C3 C4 C5 C6 3.5(7) . .
C9 C4 C5 C6 -170.6(4) 6_565 .
C3 C4 C5 C8 -171.4(4) . .
C9 C4 C5 C8 14.5(6) 6_565 .
C4 C5 C6 C7 -0.2(6) . .
C8 C5 C6 C7 175.0(4) . .
C5 C6 C7 C2 -4.3(7) . .
C5 C6 C7 N2 178.1(4) . .
N1 C2 C7 C6 -177.1(4) . .
C3 C2 C7 C6 5.5(7) . .
N1 C2 C7 N2 1.0(5) . .
C3 C2 C7 N2 -176.3(4) . .
C1 N2 C7 C6 177.9(5) . .
C1 N2 C7 C2 0.0(5) . .
Dy1 O4 C8 O3 0.7(4) . .
Dy1 O4 C8 C5 -174.9(4) . .
Dy1 O3 C8 O4 -0.8(5) . .
Dy1 O3 C8 C5 175.1(3) . .
C6 C5 C8 O4 70.0(6) . .
C4 C5 C8 O4 -114.9(5) . .
C6 C5 C8 O3 -105.7(5) . .
C4 C5 C8 O3 69.4(6) . .
O2 Dy1 C8 O4 -22.2(3) . .
O7 Dy1 C8 O4 -88.1(3) 7_667 .
O5 Dy1 C8 O4 103.5(4) . .
O1 Dy1 C8 O4 -159.2(3) 7_667 .
O10 Dy1 C8 O4 53.4(3) . .
O9 Dy1 C8 O4 126.3(3) . .
O3 Dy1 C8 O4 179.2(5) . .
O2 Dy1 C8 O4 -115.2(3) 7_667 .
C9 Dy1 C8 O4 -142.2(3) 7_667 .
O2 Dy1 C8 O3 158.6(2) . .
O7 Dy1 C8 O3 92.7(3) 7_667 .
O5 Dy1 C8 O3 -75.8(4) . .
O1 Dy1 C8 O3 21.5(3) 7_667 .
O10 Dy1 C8 O3 -125.8(3) . .
O9 Dy1 C8 O3 -53.0(3) . .
O4 Dy1 C8 O3 -179.2(5) . .
O2 Dy1 C8 O3 65.5(3) 7_667 .
C9 Dy1 C8 O3 38.5(3) 7_667 .
Dy1 O2 C9 C4 170.3(4) 7_667 6_566
Dy1 O2 C9 Dy1 164.3(19) . 7_667
Dy1 O1 C9 O2 7.9(5) 7_667 .
Dy1 O1 C9 C4 -168.8(3) 7_667 6_566
